data_9014806
loop_
_publ_author_name
'Bagieu-Bacher M'
'Averbuch-Pouchot M'
'Rzaigui, M.'

_publ_section_title
;
 Crystal chemistry of cyclo-hexaphosphates.XVII.Structure of chromium
 cyclo-hexaphosphate henicosahydrate
 _cod_database_code 1008496
;
_journal_name_full 'Acta Crystallographica, Section C'
_journal_page_first 1364
_journal_page_last 1366
_journal_paper_doi 10.1107/S0108270191001397
_journal_volume 47
_journal_year 1991
_chemical_formula_sum 'Cr2 H33 O39 P6'
_space_group_IT_number 218
_symmetry_space_group_name_Hall 'P -4n 2 3'
_symmetry_space_group_name_H-M 'P -4 3 n'
_cell_angle_alpha 90
_cell_angle_beta 90
_cell_angle_gamma 90
_cell_length_a 19.052
_cell_length_b 19.052
_cell_length_c 19.052
_cell_formula_units_Z 8
_cell_volume 6915.470
_database_code_amcsd 0016389
_exptl_crystal_density_diffrn 1.819
_cod_duplicate_entry 1008496
_cod_original_formula_sum 'Cr2 P6 O39 H33'
_cod_database_code 9014806
_amcsd_formula_title 'Cr2 H42 O39 P6'

loop_
_space_group_symop_operation_xyz
x,y,z
-z,x,-y
-y,z,-x
-x,y,-z
1/2+x,1/2-z,1/2-y
1/2+z,1/2-y,1/2-x
1/2+y,1/2-x,1/2-z
1/2+x,1/2+z,1/2+y
1/2+z,1/2+y,1/2+x
1/2+y,1/2+x,1/2+z
-z,-x,y
-y,-z,x
-x,-y,z
z,-x,-y
y,-z,-x
x,-y,-z
1/2-x,1/2+z,1/2-y
1/2-z,1/2+y,1/2-x
1/2-y,1/2+x,1/2-z
1/2-x,1/2-z,1/2+y
1/2-z,1/2-y,1/2+x
1/2-y,1/2-x,1/2+z
z,x,y
y,z,x

loop_
_atom_site_label
_atom_site_fract_x
_atom_site_fract_y
_atom_site_fract_z
_atom_site_occupancy
Cr1 0.00000 0.00000 0.00000 1.00000
Cr2 0.00000 0.50000 0.50000 1.00000
Cr3 0.19291 0.19291 0.19291 1.00000
P1 0.81004 0.26868 0.06546 1.00000
P2 0.44922 0.37318 0.25257 1.00000
O1 0.29160 0.38450 0.17500 1.00000
O2 0.21160 0.31850 0.50840 1.00000
O3 0.42630 0.29250 0.25390 1.00000
O4 0.27290 0.37800 0.41050 1.00000
O5 -0.00040 0.19060 0.11060 1.00000
O6 0.67860 0.11240 0.03070 1.00000
O7 0.89760 0.00000 0.00000 0.36600
O8 0.08400 0.02800 0.04900 0.16300
O9 0.05400 0.08800 -0.03200 0.15400
O10 0.39600 0.00000 0.00000 1.00000
O11 0.39760 0.00000 0.50000 1.00000
O12 0.10450 0.50000 0.00000 1.00000
O13 0.72680 0.36660 0.38300 1.00000
O14 0.24990 0.15960 0.27240 1.00000
O15 0.19250 0.08150 0.37450 1.00000
O16 0.17680 0.41230 0.07760 1.00000
O17 0.83420 0.11080 0.45210 1.00000
H1 0.48500 0.45700 0.12900 1.00000
H2 0.95900 0.47300 0.13200 1.00000
H3 0.12500 0.48200 0.13200 1.00000
H4 0.61300 0.28600 0.41000 1.00000
H5 0.23400 0.08000 0.14400 1.00000
H6 0.80600 0.36300 0.27100 1.00000
H7 0.78400 0.22400 0.34600 1.00000
H8 0.66400 0.14100 0.45700 1.00000
H9 0.39500 0.16300 0.10800 1.00000
H10 0.68300 0.47500 0.11000 1.00000
H11 0.72100 0.41300 0.08100 1.00000

loop_
_cod_related_entry_id
_cod_related_entry_database
_cod_related_entry_code
1 AMCSD 0016389
